data_7232380
loop_
_publ_author_name
'Tiihonen, Antti'
'Lahtinen, Manu'

_publ_section_title
;
 In-depth structural analysis of lanthanoid coordination networks based on
 a flexible tripodal zwitterionic isonicotinate ligand
;
_journal_issue 14
_journal_name_full CrystEngComm
_journal_page_first 2286
_journal_paper_doi 10.1039/C8CE01015C
_journal_volume 21
_journal_year 2019
_chemical_formula_moiety 'C30 H31 N3 O8 Tb, 1.58(C F3 O3 S), 1.42(Br), 0.42(O)'
_chemical_formula_sum 'C31.58 H47 Br1.42 F4.73 N3 O21.15 S1.58 Tb'
_chemical_formula_weight 1220.21
_space_group_crystal_system monoclinic
_space_group_IT_number 14
_space_group_name_Hall '-P 2ybc'
_space_group_name_H-M_alt 'P 1 21/c 1'
_symmetry_space_group_name_Hall '-P 2ybc'
_symmetry_space_group_name_H-M 'P 1 21/c 1'
_atom_sites_solution_hydrogens mixed
_atom_sites_solution_primary iterative
_audit_creation_date 2018-03-28
_audit_creation_method
;
Olex2 1.2
(compiled 2017.08.10 svn.r3458 for OlexSys, GUI svn.r5381)
;
_audit_update_record
;
2018-03-29 deposited with the CCDC.    2019-02-18 downloaded from the CCDC.
;
_cell_angle_alpha 90
_cell_angle_beta 102.3429(13)
_cell_angle_gamma 90
_cell_formula_units_Z 4
_cell_length_a 18.5943(2)
_cell_length_b 25.8101(4)
_cell_length_c 9.77200(13)
_cell_measurement_reflns_used 7639
_cell_measurement_temperature 123.00(10)
_cell_measurement_theta_max 76.3460
_cell_measurement_theta_min 2.9380
_cell_volume 4581.38(11)
_computing_cell_refinement 'CrysAlisPro 1.171.38.43 (Rigaku OD, 2015)'
_computing_data_collection 'CrysAlisPro 1.171.38.43 (Rigaku OD, 2015)'
_computing_data_reduction 'CrysAlisPro 1.171.38.43 (Rigaku OD, 2015)'
_computing_molecular_graphics 'Olex2 (Dolomanov et al., 2009)'
_computing_publication_material 'Olex2 (Dolomanov et al., 2009)'
_computing_structure_refinement 'ShelXL (Sheldrick, 2015)'
_computing_structure_solution
;
Superflip (Palatinus & Chapuis, 2007;Palatinus & van der Lee, 2008;
Palatinus et al., 2012)
;
_diffrn_ambient_environment N~2~
_diffrn_ambient_temperature 123.00(10)
_diffrn_detector 'CCD plate'
_diffrn_detector_area_resol_mean 5.1977
_diffrn_detector_type Atlas
_diffrn_measured_fraction_theta_full 0.994
_diffrn_measured_fraction_theta_max 0.994
_diffrn_measurement_details
;
List of Runs (angles in degrees, time in seconds):

  # Type    Start    End  Width  t~exp~   \w     \q     \k     \f   Frames
#--------------------------------------------------------------------------
  1  \w     14.00  63.00   1.00    2.00    --   41.90  77.00   0.00   49
  2  \w     90.00 175.00   1.00    8.00    --  112.00  45.00  60.00   85
  3  \w     54.00 108.00   1.00    8.00    --  112.00-111.00 -30.00   54
  4  \w     43.00  97.00   1.00    8.00    --  112.00 -45.00 -60.00   54
  5  \w     37.00  84.00   1.00    8.00    --  112.00 -34.00-113.00   47
  6  \w     36.00  91.00   1.00    8.00    --  112.00 -30.00 120.00   55
  7  \w     40.00 138.00   1.00    8.00    --  112.00 -77.00 150.00   98
  8  \w    -98.00 -44.00   1.00    2.00    --  -41.90 -37.00-180.00   54
  9  \w   -113.00 -17.00   1.00    2.00    --  -41.90 -77.00 120.00   96
;
_diffrn_measurement_device 'four-circle diffractometer'
_diffrn_measurement_device_type 'SuperNova, Dual, Cu at zero, Atlas'
_diffrn_measurement_method '\w scans'
_diffrn_orient_matrix_type 'CrysAlisPro convention (1999,Acta A55,543-557)'
_diffrn_orient_matrix_UB_11 -0.0179333000
_diffrn_orient_matrix_UB_12 -0.0216006000
_diffrn_orient_matrix_UB_13 0.1358388000
_diffrn_orient_matrix_UB_21 0.0775860000
_diffrn_orient_matrix_UB_22 0.0151156000
_diffrn_orient_matrix_UB_23 0.0811028000
_diffrn_orient_matrix_UB_31 -0.0291975000
_diffrn_orient_matrix_UB_32 0.0535506000
_diffrn_orient_matrix_UB_33 0.0318431000
_diffrn_radiation_monochromator mirror
_diffrn_radiation_probe x-ray
_diffrn_radiation_type CuK\a
_diffrn_radiation_wavelength 1.54184
_diffrn_reflns_av_R_equivalents 0.0391
_diffrn_reflns_av_unetI/netI 0.0538
_diffrn_reflns_Laue_measured_fraction_full 0.994
_diffrn_reflns_Laue_measured_fraction_max 0.994
_diffrn_reflns_limit_h_max 15
_diffrn_reflns_limit_h_min -22
_diffrn_reflns_limit_k_max 30
_diffrn_reflns_limit_k_min -22
_diffrn_reflns_limit_l_max 11
_diffrn_reflns_limit_l_min -11
_diffrn_reflns_number 15165
_diffrn_reflns_point_group_measured_fraction_full 0.994
_diffrn_reflns_point_group_measured_fraction_max 0.994
_diffrn_reflns_theta_full 67.684
_diffrn_reflns_theta_max 67.995
_diffrn_reflns_theta_min 2.975
_diffrn_source 'micro-focus sealed X-ray tube'
_diffrn_source_type 'SuperNova (Cu) X-ray Source'
_exptl_absorpt_coefficient_mu 10.608
_exptl_absorpt_correction_T_max 0.836
_exptl_absorpt_correction_T_min 0.699
_exptl_absorpt_correction_type gaussian
_exptl_absorpt_process_details
;
CrysAlisPro 1.171.38.43 (Rigaku Oxford Diffraction, 2015)
Numerical absorption correction based on gaussian integration over
            a multifaceted crystal model
Empirical absorption correction using spherical harmonics,
 implemented in SCALE3 ABSPACK scaling algorithm.
;
_exptl_crystal_colour 'clear colourless'
_exptl_crystal_colour_lustre clear
_exptl_crystal_colour_primary colourless
_exptl_crystal_density_diffrn 1.769
_exptl_crystal_description block
_exptl_crystal_F_000 2437
_exptl_crystal_size_max 0.101
_exptl_crystal_size_mid 0.085
_exptl_crystal_size_min 0.049
_refine_diff_density_max 1.787
_refine_diff_density_min -1.704
_refine_diff_density_rms 0.149
_refine_ls_extinction_method none
_refine_ls_goodness_of_fit_ref 1.040
_refine_ls_hydrogen_treatment constr
_refine_ls_matrix_type full
_refine_ls_number_parameters 556
_refine_ls_number_reflns 8286
_refine_ls_number_restraints 0
_refine_ls_restrained_S_all 1.040
_refine_ls_R_factor_all 0.0637
_refine_ls_R_factor_gt 0.0571
_refine_ls_shift/su_max 0.002
_refine_ls_shift/su_mean 0.000
_refine_ls_structure_factor_coef Fsqd
_refine_ls_weighting_details 'w=1/[\s^2^(Fo^2^)+(0.1033P)^2^+7.2275P] where P=(Fo^2^+2Fc^2^)/3'
_refine_ls_weighting_scheme calc
_refine_ls_wR_factor_gt 0.1567
_refine_ls_wR_factor_ref 0.1651
_reflns_Friedel_coverage 0.000
_reflns_number_gt 7099
_reflns_number_total 8286
_reflns_threshold_expression 'I > 2\s(I)'
_cod_data_source_file c8ce01015c2.cif
_cod_data_source_block jj003_tb_otf_h2o_2_red3
_cod_depositor_comments 'Adding full bibliography for 7232365--7232385.cif.'
_cod_original_cell_volume 4581.37(11)
_cod_database_code 7232380
_shelx_shelxl_version_number 2017/1
_chemical_oxdiff_formula 'C20 N3 O9 H25 F6 S2 Tb1'
_shelx_space_group_comment
;
The symmetry employed for this shelxl refinement is uniquely defined
by the following loop, which should always be used as a source of
symmetry information in preference to the above space-group names.
They are only intended as comments.
;
_reflns_odcompleteness_completeness 99.39
_reflns_odcompleteness_iscentric 1
_reflns_odcompleteness_theta 66.97
_olex2_refinement_description
;
1. Fixed Uiso
 At 1.2 times of:
  All C(H) groups, All C(H,H) groups
 At 1.5 times of:
  All C(H,H,H) groups, All O(H,H) groups
2. Others
 Sof(Br2B)=Sof(O3B)=1-FVAR(1)
 Sof(F54A)=Sof(F53A)=Sof(F55A)=Sof(C52A)=Sof(S48A)=Sof(O51A)=Sof(O49A)=
 Sof(O50A)=FVAR(1)
3.a Rotating group:
 O1W(H1WA,H1WB), O2W(H2WA,H2WB)
3.b Secondary CH2 refined with riding coordinates:
 C10(H10A,H10B), C30(H30A,H30B), C20(H20A,H20B)
3.c Aromatic/amide H refined with riding coordinates:
 C33(H33), C35(H35), C23(H23), C15(H15), C12(H12), C16(H16), C25(H25),
 C32(H32), C13(H13), C36(H36), C22(H22), C26(H26)
3.d Idealised Me refined as rotating group:
 C8(H8A,H8B,H8C), C7(H7A,H7B,H7C), C9(H9A,H9B,H9C)
;
_olex2_submission_special_instructions 'No special instructions were received'
_oxdiff_exptl_absorpt_empirical_details
;
Empirical correction (ABSPACK) includes:
- Absorption correction using spherical harmonics
- Frame scaling
- Detector area scaling
;
_oxdiff_exptl_absorpt_empirical_full_max 1.378
_oxdiff_exptl_absorpt_empirical_full_min 0.742

loop_
_space_group_symop_operation_xyz
'x, y, z'
'-x, y+1/2, -z+1/2'
'-x, -y, -z'
'x, -y-1/2, z-1/2'

loop_
_atom_site_label
_atom_site_type_symbol
_atom_site_fract_x
_atom_site_fract_y
_atom_site_fract_z
_atom_site_U_iso_or_equiv
_atom_site_adp_type
_atom_site_occupancy
_atom_site_site_symmetry_order
_atom_site_calc_flag
_atom_site_refinement_flags_posn
_atom_site_refinement_flags_occupancy
_atom_site_disorder_assembly
_atom_site_disorder_group
Tb1 Tb 0.88082(2) 0.25094(2) 1.22984(3) 0.01566(13) Uani 1 1 d . . . .
S40 S 0.49612(9) 0.14802(6) 0.86308(15) 0.0364(3) Uani 1 1 d . . . .
O28 O 0.1760(2) 0.67809(15) 0.6716(4) 0.0279(8) Uani 1 1 d . . . .
O18 O 0.8024(2) 0.28722(19) 1.0369(4) 0.0366(10) Uani 1 1 d . . . .
O19 O 0.77831(19) 0.28537(17) 0.8039(4) 0.0320(9) Uani 1 1 d . . . .
O29 O 0.1521(2) 0.68647(17) 0.4383(4) 0.0329(9) Uani 1 1 d . . . .
F47 F 0.5384(2) 0.23195(18) 0.7539(5) 0.0527(10) Uani 1 1 d . . . .
F46 F 0.5600(4) 0.2324(2) 0.9759(6) 0.0844(19) Uani 1 1 d . . . .
F45 F 0.6268(2) 0.1870(2) 0.8682(6) 0.0702(14) Uani 1 1 d . . . .
O43 O 0.4978(3) 0.1229(2) 0.7353(5) 0.0513(13) Uani 1 1 d . . . .
N31 N 0.2275(2) 0.31333(17) 0.5327(5) 0.0240(9) Uani 1 1 d . . . .
N11 N 0.5596(2) 0.37141(17) 0.9151(4) 0.0227(9) Uani 1 1 d . . . .
C8 C 0.2864(3) 0.4158(2) 0.3833(6) 0.0336(12) Uani 1 1 d . . . .
H8A H 0.311884 0.404934 0.310066 0.050 Uiso 1 1 calc GR . . .
H8B H 0.269674 0.451683 0.366503 0.050 Uiso 1 1 calc GR . . .
H8C H 0.243856 0.393207 0.381747 0.050 Uiso 1 1 calc GR . . .
C4 C 0.3383(3) 0.4120(2) 0.5241(6) 0.0265(11) Uani 1 1 d . . . .
O41 O 0.5271(5) 0.1187(2) 0.9830(6) 0.078(2) Uani 1 1 d . . . .
C44 C 0.5584(4) 0.2032(3) 0.8670(7) 0.0414(14) Uani 1 1 d . . . .
C33 C 0.1311(3) 0.3149(2) 0.6566(5) 0.0251(10) Uani 1 1 d . . . .
H33 H 0.113974 0.322737 0.739105 0.030 Uiso 1 1 calc R . . .
C17 C 0.7629(2) 0.2953(2) 0.9189(5) 0.0245(11) Uani 1 1 d . . . .
C5 C 0.3450(2) 0.36575(19) 0.6012(6) 0.0236(10) Uani 1 1 d . . . .
C7 C 0.4843(4) 0.4955(3) 0.7598(10) 0.068(3) Uani 1 1 d . . . .
H7A H 0.477211 0.523171 0.689487 0.102 Uiso 1 1 calc GR . . .
H7B H 0.535625 0.483841 0.778351 0.102 Uiso 1 1 calc GR . . .
H7C H 0.472617 0.508639 0.846595 0.102 Uiso 1 1 calc GR . . .
C6 C 0.3924(3) 0.3623(2) 0.7338(6) 0.0269(11) Uani 1 1 d . . . .
C14 C 0.6897(2) 0.3216(2) 0.9163(5) 0.0205(10) Uani 1 1 d . . . .
C35 C 0.1091(3) 0.2837(2) 0.4213(5) 0.0301(12) Uani 1 1 d . . . .
H35 H 0.076654 0.270628 0.340030 0.036 Uiso 1 1 calc R . . .
C23 C 0.2602(3) 0.5881(2) 0.6492(7) 0.0360(13) Uani 1 1 d . . . .
H23 H 0.248678 0.594006 0.738055 0.043 Uiso 1 1 calc R . . .
C15 C 0.6712(3) 0.3354(2) 1.0419(5) 0.0227(10) Uani 1 1 d . . . .
H15 H 0.703035 0.327216 1.128938 0.027 Uiso 1 1 calc R . . .
C12 C 0.5767(3) 0.3581(2) 0.7929(5) 0.0245(10) Uani 1 1 d . . . .
H12 H 0.543962 0.366475 0.707077 0.029 Uiso 1 1 calc R . . .
C16 C 0.6056(3) 0.3611(2) 1.0377(5) 0.0249(10) Uani 1 1 d . . . .
H16 H 0.592988 0.371735 1.122654 0.030 Uiso 1 1 calc R . . .
C25 C 0.2464(4) 0.6086(2) 0.4068(7) 0.0388(13) Uani 1 1 d . . . .
H25 H 0.225090 0.629125 0.327761 0.047 Uiso 1 1 calc R . . .
C10 C 0.4907(3) 0.4022(3) 0.9209(7) 0.0435(17) Uani 1 1 d . . . .
H10A H 0.465957 0.386131 0.990428 0.052 Uiso 1 1 calc R . . .
H10B H 0.505126 0.437850 0.953114 0.052 Uiso 1 1 calc R . . .
C3 C 0.3833(3) 0.4540(2) 0.5764(7) 0.0318(12) Uani 1 1 d . . . .
C27 C 0.1811(3) 0.6653(2) 0.5509(5) 0.0234(10) Uani 1 1 d . . . .
O42 O 0.4265(4) 0.1723(3) 0.8622(10) 0.101(3) Uani 1 1 d . . . .
C30 C 0.3073(3) 0.3181(2) 0.5307(6) 0.0273(11) Uani 1 1 d . . . .
H30A H 0.312491 0.317887 0.431943 0.033 Uiso 1 1 calc R . . .
H30B H 0.333216 0.287127 0.576793 0.033 Uiso 1 1 calc R . . .
C32 C 0.2025(3) 0.3252(2) 0.6497(5) 0.0259(10) Uani 1 1 d . . . .
H32 H 0.234726 0.340813 0.727358 0.031 Uiso 1 1 calc R . . .
C13 C 0.6414(3) 0.3323(2) 0.7912(5) 0.0243(10) Uani 1 1 d . . . .
H13 H 0.652706 0.321996 0.704849 0.029 Uiso 1 1 calc R . . .
C20 C 0.3813(3) 0.5016(2) 0.4869(8) 0.0442(18) Uani 1 1 d . . . .
H20A H 0.430043 0.518679 0.510125 0.053 Uiso 1 1 calc R . . .
H20B H 0.372230 0.490932 0.387343 0.053 Uiso 1 1 calc R . . .
C34 C 0.0838(2) 0.2927(2) 0.5416(5) 0.0206(10) Uani 1 1 d . . . .
C1 C 0.4374(3) 0.4049(2) 0.7820(6) 0.0338(13) Uani 1 1 d . . . .
N21 N 0.3233(3) 0.53994(19) 0.5052(6) 0.0373(12) Uani 1 1 d . . . .
C36 C 0.1820(3) 0.2936(2) 0.4191(6) 0.0313(12) Uani 1 1 d . . . .
H36 H 0.199887 0.286555 0.336990 0.038 Uiso 1 1 calc R . . .
C22 C 0.3075(4) 0.5484(2) 0.6316(7) 0.0397(14) Uani 1 1 d . . . .
H22 H 0.328825 0.527030 0.708847 0.048 Uiso 1 1 calc R . . .
C24 C 0.2301(3) 0.6189(2) 0.5366(6) 0.0277(11) Uani 1 1 d . . . .
C26 C 0.2933(4) 0.5689(3) 0.3933(8) 0.0442(15) Uani 1 1 d . . . .
H26 H 0.304536 0.561831 0.304800 0.053 Uiso 1 1 calc R . . .
C9 C 0.3966(3) 0.3136(3) 0.8188(7) 0.0407(14) Uani 1 1 d . . . .
H9A H 0.348560 0.296358 0.798796 0.061 Uiso 1 1 calc GR . . .
H9B H 0.410265 0.322259 0.918676 0.061 Uiso 1 1 calc GR . . .
H9C H 0.433733 0.290459 0.794574 0.061 Uiso 1 1 calc GR . . .
C2 C 0.4340(3) 0.4505(2) 0.7056(8) 0.0404(15) Uani 1 1 d . . . .
O38 O -0.00696(17) 0.27346(15) 0.6683(3) 0.0230(7) Uani 1 1 d . . . .
C37 C 0.0068(2) 0.27607(18) 0.5479(5) 0.0167(9) Uani 1 1 d . . . .
O39 O -0.03595(18) 0.26591(16) 0.4358(4) 0.0246(7) Uani 1 1 d . . . .
O1W O 0.9214(3) 0.16712(18) 1.3388(5) 0.0451(11) Uani 1 1 d . . . .
H1WA H 0.923559 0.143471 1.274807 0.068 Uiso 1 1 d GR . . .
H1WB H 0.890860 0.155961 1.390088 0.068 Uiso 1 1 d GR . . .
O2W O 0.9407(2) 0.33075(18) 1.1815(5) 0.0441(11) Uani 1 1 d . . . .
H2WA H 0.991383 0.336240 1.185206 0.066 Uiso 1 1 d GR . . .
H2WB H 0.918493 0.363210 1.154741 0.066 Uiso 1 1 d GR . . .
Br1 Br 1.09648(6) 0.34515(4) 1.05747(10) 0.0698(3) Uani 1 1 d . . . .
F54A F 0.7732(5) 0.5636(4) 0.9584(11) 0.075(3) Uani 0.577(5) 1 d . P A 1
F53A F 0.6614(5) 0.5868(3) 0.9562(11) 0.070(2) Uani 0.577(5) 1 d . P A 1
F55A F 0.7366(5) 0.5700(3) 1.1473(10) 0.069(2) Uani 0.577(5) 1 d . P A 1
C52A C 0.7156(7) 0.5543(5) 1.0204(15) 0.053(3) Uani 0.577(5) 1 d . P A 1
S48A S 0.6863(5) 0.4892(2) 0.9959(10) 0.0265(13) Uani 0.577(5) 1 d . P A 1
O51A O 0.7524(4) 0.4606(3) 1.0712(8) 0.0427(18) Uani 0.577(5) 1 d . P A 1
O49A O 0.6274(4) 0.4855(4) 1.0672(8) 0.043(2) Uani 0.577(5) 1 d . P A 1
O50A O 0.6707(4) 0.4816(4) 0.8513(8) 0.054(3) Uani 0.577(5) 1 d . P A 1
Br2B Br 0.6790(4) 0.4853(2) 0.9772(7) 0.0576(19) Uani 0.423(5) 1 d . P A 2
O3B O 0.7448(10) 0.6222(8) 1.0302(15) 0.086(5) Uani 0.423(5) 1 d . P A 2

loop_
_atom_site_aniso_label
_atom_site_aniso_U_11
_atom_site_aniso_U_22
_atom_site_aniso_U_33
_atom_site_aniso_U_23
_atom_site_aniso_U_13
_atom_site_aniso_U_12
Tb1 0.00568(18) 0.0266(2) 0.01429(19) 0.00262(9) 0.00129(12) -0.00106(9)
S40 0.0439(8) 0.0367(7) 0.0369(7) 0.0047(6) 0.0271(6) 0.0101(6)
O28 0.0234(17) 0.034(2) 0.0246(18) 0.0013(15) 0.0022(14) 0.0113(15)
O18 0.0176(17) 0.071(3) 0.0191(18) 0.0070(18) -0.0008(14) 0.0207(19)
O19 0.0191(17) 0.057(3) 0.0226(17) 0.0057(16) 0.0113(14) 0.0199(17)
O29 0.0260(18) 0.044(2) 0.0292(19) 0.0122(16) 0.0066(15) 0.0229(17)
F47 0.046(2) 0.055(2) 0.059(3) 0.015(2) 0.0169(19) 0.000(2)
F46 0.155(6) 0.042(2) 0.061(3) -0.024(2) 0.035(3) -0.003(3)
F45 0.029(2) 0.066(3) 0.105(4) -0.019(3) -0.010(2) 0.003(2)
O43 0.049(3) 0.067(3) 0.042(2) -0.010(2) 0.020(2) -0.028(2)
N31 0.0118(18) 0.025(2) 0.036(2) -0.0105(17) 0.0061(16) -0.0066(16)
N11 0.0065(17) 0.031(2) 0.030(2) -0.0069(17) 0.0015(15) 0.0055(16)
C8 0.021(2) 0.031(3) 0.044(3) -0.008(2) -0.004(2) 0.003(2)
C4 0.006(2) 0.024(3) 0.048(3) -0.010(2) 0.003(2) 0.0019(18)
O41 0.139(7) 0.042(3) 0.044(3) 0.000(2) 0.002(4) -0.004(4)
C44 0.047(4) 0.039(3) 0.040(3) -0.005(3) 0.012(3) 0.010(3)
C33 0.015(2) 0.036(3) 0.023(2) -0.007(2) 0.0035(18) 0.000(2)
C17 0.0078(19) 0.046(3) 0.020(2) 0.009(2) 0.0057(18) 0.010(2)
C5 0.0058(19) 0.021(2) 0.045(3) -0.010(2) 0.0069(19) -0.0018(17)
C7 0.037(3) 0.036(4) 0.111(8) -0.012(4) -0.028(4) -0.007(3)
C6 0.010(2) 0.034(3) 0.037(3) -0.009(2) 0.0035(19) 0.0082(19)
C14 0.008(2) 0.035(3) 0.020(2) 0.0030(19) 0.0050(17) 0.0035(18)
C35 0.021(2) 0.046(3) 0.024(2) -0.008(2) 0.008(2) -0.017(2)
C23 0.034(3) 0.025(3) 0.044(3) -0.007(2) -0.005(2) 0.008(2)
C15 0.011(2) 0.036(3) 0.019(2) 0.0032(19) -0.0009(17) 0.0060(19)
C12 0.013(2) 0.035(3) 0.022(2) -0.002(2) -0.0038(18) 0.008(2)
C16 0.013(2) 0.040(3) 0.022(2) -0.004(2) 0.0055(18) 0.006(2)
C25 0.037(3) 0.036(3) 0.047(3) 0.006(3) 0.016(3) 0.012(3)
C10 0.017(2) 0.061(4) 0.048(4) -0.031(3) -0.004(2) 0.020(3)
C3 0.012(2) 0.021(3) 0.058(4) -0.009(2) -0.003(2) 0.0041(19)
C27 0.013(2) 0.029(3) 0.028(3) 0.003(2) 0.0039(19) 0.0032(19)
O42 0.085(5) 0.057(4) 0.198(9) 0.037(5) 0.112(6) 0.022(3)
C30 0.013(2) 0.025(3) 0.045(3) -0.009(2) 0.009(2) -0.0069(19)
C32 0.016(2) 0.033(3) 0.029(3) -0.012(2) 0.0045(19) -0.003(2)
C13 0.015(2) 0.041(3) 0.017(2) 0.001(2) 0.0024(18) 0.008(2)
C20 0.028(3) 0.021(3) 0.084(5) -0.007(3) 0.013(3) 0.005(2)
C34 0.0074(19) 0.033(3) 0.022(2) -0.0015(19) 0.0032(17) -0.0020(18)
C1 0.011(2) 0.040(3) 0.047(3) -0.019(3) -0.003(2) 0.011(2)
N21 0.028(2) 0.020(2) 0.063(3) -0.003(2) 0.008(2) 0.0042(19)
C36 0.020(2) 0.045(3) 0.032(3) -0.016(2) 0.013(2) -0.014(2)
C22 0.040(3) 0.024(3) 0.046(3) -0.001(2) -0.010(3) 0.010(2)
C24 0.019(2) 0.024(3) 0.038(3) -0.002(2) 0.002(2) 0.004(2)
C26 0.045(4) 0.035(3) 0.059(4) 0.008(3) 0.025(3) 0.010(3)
C9 0.027(3) 0.042(3) 0.051(4) 0.000(3) 0.004(3) 0.002(3)
C2 0.014(2) 0.027(3) 0.074(4) -0.021(3) -0.004(3) 0.007(2)
O38 0.0086(14) 0.040(2) 0.0197(16) 0.0050(14) 0.0012(12) -0.0004(14)
C37 0.0103(19) 0.020(2) 0.020(2) 0.0008(17) 0.0033(17) -0.0020(17)
O39 0.0095(15) 0.042(2) 0.0204(17) -0.0052(16) -0.0006(13) 0.0001(15)
O1W 0.052(3) 0.037(2) 0.042(2) 0.0104(18) 0.000(2) -0.011(2)
O2W 0.035(2) 0.038(2) 0.060(3) 0.019(2) 0.012(2) -0.0025(18)
Br1 0.0730(6) 0.0722(6) 0.0692(5) -0.0064(4) 0.0267(5) -0.0368(5)
F54A 0.046(4) 0.071(6) 0.120(8) 0.022(5) 0.044(5) -0.016(4)
F53A 0.061(5) 0.054(5) 0.097(7) 0.018(4) 0.019(5) 0.019(4)
F55A 0.067(5) 0.059(5) 0.078(6) -0.026(4) 0.005(4) -0.008(4)
C52A 0.036(6) 0.053(7) 0.068(8) -0.019(6) 0.006(6) -0.004(5)
S48A 0.031(3) 0.0214(18) 0.027(2) -0.0033(13) 0.0063(16) 0.0052(14)
O51A 0.035(4) 0.050(5) 0.046(4) 0.013(3) 0.015(3) 0.006(3)
O49A 0.027(4) 0.068(6) 0.034(4) 0.001(4) 0.005(3) -0.010(4)
O50A 0.023(4) 0.116(8) 0.022(4) -0.014(4) 0.005(3) 0.003(4)
Br2B 0.0368(17) 0.097(4) 0.040(2) 0.0128(18) 0.0124(15) -0.0082(16)
O3B 0.084(11) 0.125(15) 0.053(8) -0.008(9) 0.026(8) 0.030(11)

loop_
_atom_type_symbol
_atom_type_description
_atom_type_scat_dispersion_real
_atom_type_scat_dispersion_imag
_atom_type_scat_source
C C 0.0181 0.0091 'International Tables Vol C Tables 4.2.6.8 and 6.1.1.4'
H H 0.0000 0.0000 'International Tables Vol C Tables 4.2.6.8 and 6.1.1.4'
Br Br -0.6763 1.2805 'International Tables Vol C Tables 4.2.6.8 and 6.1.1.4'
F F 0.0727 0.0534 'International Tables Vol C Tables 4.2.6.8 and 6.1.1.4'
N N 0.0311 0.0180 'International Tables Vol C Tables 4.2.6.8 and 6.1.1.4'
O O 0.0492 0.0322 'International Tables Vol C Tables 4.2.6.8 and 6.1.1.4'
S S 0.3331 0.5567 'International Tables Vol C Tables 4.2.6.8 and 6.1.1.4'
Tb Tb -9.1472 9.1891 'International Tables Vol C Tables 4.2.6.8 and 6.1.1.4'

loop_
_exptl_crystal_face_index_h
_exptl_crystal_face_index_k
_exptl_crystal_face_index_l
_exptl_crystal_face_perp_dist
12 -4 -1 0.0203
6 12 -4 0.0560
4 9 4 0.0346
0 -5 6 0.0425
-4 15 -1 0.0493
4 -15 1 0.0476
-3 6 6 0.0374
-2 -16 -1 0.0419
11 8 0 0.0445
3 16 1 0.0492
-12 2 1 0.0228
1 1 -6 0.0415

loop_
_geom_angle_atom_site_label_1
_geom_angle_atom_site_label_2
_geom_angle_atom_site_label_3
_geom_angle
_geom_angle_site_symmetry_1
_geom_angle_site_symmetry_3
O28 Tb1 O1W 127.92(15) 3_667 .
O28 Tb1 O2W 72.12(15) 3_667 .
O18 Tb1 O28 76.45(13) . 3_667
O18 Tb1 O19 90.04(14) . 4_566
O18 Tb1 O29 71.93(16) . 2_646
O18 Tb1 O38 109.56(12) . 4_666
O18 Tb1 O1W 142.06(16) . .
O18 Tb1 O2W 74.64(17) . .
O19 Tb1 O28 74.31(14) 4_566 3_667
O19 Tb1 O38 141.15(15) 4_566 4_666
O19 Tb1 O1W 73.27(16) 4_566 .
O19 Tb1 O2W 145.50(16) 4_566 .
O29 Tb1 O28 138.81(14) 2_646 3_667
O29 Tb1 O19 79.94(13) 2_646 4_566
O29 Tb1 O38 75.21(13) 2_646 4_666
O29 Tb1 O1W 71.73(15) 2_646 .
O29 Tb1 O2W 122.02(15) 2_646 .
O38 Tb1 O28 141.65(13) 4_666 3_667
O38 Tb1 O1W 70.83(15) 4_666 .
O38 Tb1 O2W 73.29(15) 4_666 .
O39 Tb1 O28 78.04(13) 1_656 3_667
O39 Tb1 O18 146.51(16) 1_656 .
O39 Tb1 O19 103.54(13) 1_656 4_566
O39 Tb1 O29 140.02(15) 1_656 2_646
O39 Tb1 O38 78.62(12) 1_656 4_666
O39 Tb1 O1W 71.40(15) 1_656 .
O39 Tb1 O2W 77.14(15) 1_656 .
O2W Tb1 O1W 135.89(16) . .
O43 S40 C44 104.0(3) . .
O43 S40 O42 112.7(5) . .
O41 S40 O43 113.9(4) . .
O41 S40 C44 104.8(4) . .
O41 S40 O42 116.5(5) . .
O42 S40 C44 103.1(4) . .
C27 O28 Tb1 134.9(3) . 3_667
C17 O18 Tb1 164.6(4) . .
C17 O19 Tb1 135.4(3) . 4_565
C27 O29 Tb1 159.7(4) . 2_656
C32 N31 C30 120.8(4) . .
C36 N31 C30 118.2(4) . .
C36 N31 C32 120.8(4) . .
C12 N11 C10 121.9(4) . .
C16 N11 C12 121.0(4) . .
C16 N11 C10 116.9(4) . .
H8A C8 H8B 109.5 . .
H8A C8 H8C 109.5 . .
H8B C8 H8C 109.5 . .
C4 C8 H8A 109.5 . .
C4 C8 H8B 109.5 . .
C4 C8 H8C 109.5 . .
C5 C4 C8 120.8(5) . .
C3 C4 C8 120.1(5) . .
C3 C4 C5 119.0(5) . .
F47 C44 S40 110.9(5) . .
F47 C44 F45 106.3(6) . .
F46 C44 S40 111.8(5) . .
F46 C44 F47 108.3(6) . .
F46 C44 F45 108.7(7) . .
F45 C44 S40 110.7(5) . .
C32 C33 H33 120.3 . .
C32 C33 C34 119.4(5) . .
C34 C33 H33 120.3 . .
O18 C17 C14 116.1(4) . .
O19 C17 O18 126.7(4) . .
O19 C17 C14 117.1(4) . .
C4 C5 C6 121.0(5) . .
C4 C5 C30 118.0(5) . .
C6 C5 C30 120.6(5) . .
H7A C7 H7B 109.5 . .
H7A C7 H7C 109.5 . .
H7B C7 H7C 109.5 . .
C2 C7 H7A 109.5 . .
C2 C7 H7B 109.5 . .
C2 C7 H7C 109.5 . .
C5 C6 C9 120.8(5) . .
C1 C6 C5 118.2(5) . .
C1 C6 C9 121.0(5) . .
C15 C14 C17 119.3(4) . .
C13 C14 C17 121.0(4) . .
C13 C14 C15 119.7(4) . .
C34 C35 H35 120.1 . .
C34 C35 C36 119.7(5) . .
C36 C35 H35 120.1 . .
C22 C23 H23 120.4 . .
C24 C23 H23 120.4 . .
C24 C23 C22 119.3(6) . .
C14 C15 H15 120.7 . .
C16 C15 C14 118.7(4) . .
C16 C15 H15 120.7 . .
N11 C12 H12 119.8 . .
N11 C12 C13 120.5(4) . .
C13 C12 H12 119.8 . .
N11 C16 C15 120.8(4) . .
N11 C16 H16 119.6 . .
C15 C16 H16 119.6 . .
C24 C25 H25 120.1 . .
C26 C25 H25 120.1 . .
C26 C25 C24 119.9(6) . .
N11 C10 H10A 109.0 . .
N11 C10 H10B 109.0 . .
H10A C10 H10B 107.8 . .
C1 C10 N11 113.0(4) . .
C1 C10 H10A 109.0 . .
C1 C10 H10B 109.0 . .
C4 C3 C20 118.8(5) . .
C4 C3 C2 120.8(6) . .
C2 C3 C20 120.2(5) . .
O28 C27 C24 117.5(4) . .
O29 C27 O28 127.9(5) . .
O29 C27 C24 114.7(5) . .
N31 C30 C5 115.3(4) . .
N31 C30 H30A 108.5 . .
N31 C30 H30B 108.5 . .
C5 C30 H30A 108.5 . .
C5 C30 H30B 108.5 . .
H30A C30 H30B 107.5 . .
N31 C32 C33 120.5(5) . .
N31 C32 H32 119.8 . .
C33 C32 H32 119.8 . .
C14 C13 H13 120.3 . .
C12 C13 C14 119.3(4) . .
C12 C13 H13 120.3 . .
C3 C20 H20A 108.9 . .
C3 C20 H20B 108.9 . .
H20A C20 H20B 107.7 . .
N21 C20 C3 113.5(5) . .
N21 C20 H20A 108.9 . .
N21 C20 H20B 108.9 . .
C33 C34 C37 121.6(4) . .
C35 C34 C33 119.1(4) . .
C35 C34 C37 119.2(4) . .
C6 C1 C10 119.9(6) . .
C2 C1 C6 122.0(5) . .
C2 C1 C10 118.1(6) . .
C22 N21 C20 121.2(6) . .
C26 N21 C20 117.0(6) . .
C26 N21 C22 121.5(5) . .
N31 C36 C35 120.3(5) . .
N31 C36 H36 119.9 . .
C35 C36 H36 119.9 . .
C23 C22 H22 119.9 . .
N21 C22 C23 120.1(6) . .
N21 C22 H22 119.9 . .
C23 C24 C25 119.2(5) . .
C23 C24 C27 121.9(5) . .
C25 C24 C27 118.9(5) . .
C25 C26 H26 120.0 . .
N21 C26 C25 120.0(6) . .
N21 C26 H26 120.0 . .
C6 C9 H9A 109.5 . .
C6 C9 H9B 109.5 . .
C6 C9 H9C 109.5 . .
H9A C9 H9B 109.5 . .
H9A C9 H9C 109.5 . .
H9B C9 H9C 109.5 . .
C3 C2 C7 120.6(6) . .
C1 C2 C7 120.6(6) . .
C1 C2 C3 118.8(5) . .
C37 O38 Tb1 128.0(3) . 4_465
O38 C37 C34 116.0(4) . .
O39 C37 C34 117.4(4) . .
O39 C37 O38 126.6(4) . .
C37 O39 Tb1 176.8(4) . 1_454
Tb1 O1W H1WA 111.0 . .
Tb1 O1W H1WB 111.0 . .
H1WA O1W H1WB 108.1 . .
Tb1 O2W H2WA 127.8 . .
Tb1 O2W H2WB 127.7 . .
H2WA O2W H2WB 104.5 . .
F54A C52A S48A 110.9(10) . .
F53A C52A F54A 105.1(12) . .
F53A C52A S48A 110.5(9) . .
F55A C52A F54A 105.5(11) . .
F55A C52A F53A 107.0(11) . .
F55A C52A S48A 117.0(12) . .
O51A S48A C52A 101.9(8) . .
O49A S48A C52A 104.1(7) . .
O49A S48A O51A 111.5(7) . .
O50A S48A C52A 105.1(8) . .
O50A S48A O51A 113.8(6) . .
O50A S48A O49A 118.2(8) . .

loop_
_geom_bond_atom_site_label_1
_geom_bond_atom_site_label_2
_geom_bond_distance
_geom_bond_site_symmetry_2
Tb1 O28 2.415(4) 3_667
Tb1 O18 2.321(4) .
Tb1 O19 2.372(3) 4_566
Tb1 O29 2.327(4) 2_646
Tb1 O38 2.377(3) 4_666
Tb1 O39 2.294(3) 1_656
Tb1 O1W 2.458(4) .
Tb1 O2W 2.435(4) .
S40 O43 1.414(5) .
S40 O41 1.411(6) .
S40 C44 1.832(7) .
S40 O42 1.436(6) .
O28 C27 1.248(6) .
O18 C17 1.245(6) .
O19 C17 1.245(6) .
O29 C27 1.243(6) .
F47 C44 1.317(8) .
F46 C44 1.299(8) .
F45 C44 1.338(8) .
N31 C30 1.492(6) .
N31 C32 1.359(7) .
N31 C36 1.343(7) .
N11 C12 1.345(7) .
N11 C16 1.341(7) .
N11 C10 1.519(6) .
C8 H8A 0.9800 .
C8 H8B 0.9800 .
C8 H8C 0.9800 .
C8 C4 1.505(8) .
C4 C5 1.403(8) .
C4 C3 1.398(7) .
C33 H33 0.9500 .
C33 C32 1.369(7) .
C33 C34 1.393(7) .
C17 C14 1.517(6) .
C5 C6 1.405(8) .
C5 C30 1.509(7) .
C7 H7A 0.9800 .
C7 H7B 0.9800 .
C7 H7C 0.9800 .
C7 C2 1.515(8) .
C6 C1 1.401(8) .
C6 C9 1.499(9) .
C14 C15 1.389(7) .
C14 C13 1.381(7) .
C35 H35 0.9500 .
C35 C34 1.376(7) .
C35 C36 1.384(7) .
C23 H23 0.9500 .
C23 C22 1.385(8) .
C23 C24 1.376(8) .
C15 H15 0.9500 .
C15 C16 1.382(7) .
C12 H12 0.9500 .
C12 C13 1.378(7) .
C16 H16 0.9500 .
C25 H25 0.9500 .
C25 C24 1.391(8) .
C25 C26 1.371(9) .
C10 H10A 0.9900 .
C10 H10B 0.9900 .
C10 C1 1.502(8) .
C3 C20 1.504(9) .
C3 C2 1.407(9) .
C27 C24 1.528(7) .
C30 H30A 0.9900 .
C30 H30B 0.9900 .
C32 H32 0.9500 .
C13 H13 0.9500 .
C20 H20A 0.9900 .
C20 H20B 0.9900 .
C20 N21 1.503(7) .
C34 C37 1.509(6) .
C1 C2 1.387(10) .
N21 C22 1.348(9) .
N21 C26 1.343(9) .
C36 H36 0.9500 .
C22 H22 0.9500 .
C26 H26 0.9500 .
C9 H9A 0.9800 .
C9 H9B 0.9800 .
C9 H9C 0.9800 .
O38 C37 1.258(6) .
C37 O39 1.236(6) .
O1W H1WA 0.8810 .
O1W H1WB 0.8819 .
O2W H2WA 0.9459 .
O2W H2WB 0.9458 .
F54A C52A 1.361(16) .
F53A C52A 1.358(17) .
F55A C52A 1.284(16) .
C52A S48A 1.767(15) .
S48A O51A 1.487(11) .
S48A O49A 1.422(11) .
S48A O50A 1.394(11) .

loop_
_geom_torsion_atom_site_label_1
_geom_torsion_atom_site_label_2
_geom_torsion_atom_site_label_3
_geom_torsion_atom_site_label_4
_geom_torsion
_geom_torsion_site_symmetry_1
Tb1 O28 C27 O29 -4.7(9) 3_667
Tb1 O28 C27 C24 173.8(3) 3_667
Tb1 O18 C17 O19 -44.5(18) .
Tb1 O18 C17 C14 137.6(12) .
Tb1 O19 C17 O18 -0.6(10) 4_565
Tb1 O19 C17 C14 177.3(4) 4_565
Tb1 O29 C27 O28 54.5(12) 2_656
Tb1 O29 C27 C24 -124.0(9) 2_656
Tb1 O38 C37 C34 -179.7(3) 4_465
Tb1 O38 C37 O39 -0.6(7) 4_465
O28 C27 C24 C23 8.0(8) .
O28 C27 C24 C25 -170.0(5) .
O18 C17 C14 C15 0.6(8) .
O18 C17 C14 C13 -179.8(5) .
O19 C17 C14 C15 -177.5(5) .
O19 C17 C14 C13 2.1(8) .
O29 C27 C24 C23 -173.3(5) .
O29 C27 C24 C25 8.7(7) .
O43 S40 C44 F47 55.5(5) .
O43 S40 C44 F46 176.5(6) .
O43 S40 C44 F45 -62.2(6) .
N11 C12 C13 C14 -1.9(8) .
N11 C10 C1 C6 77.6(7) .
N11 C10 C1 C2 -102.9(7) .
C8 C4 C5 C6 -178.9(5) .
C8 C4 C5 C30 8.6(7) .
C8 C4 C3 C20 -2.8(8) .
C8 C4 C3 C2 -177.8(5) .
C4 C5 C6 C1 -5.2(7) .
C4 C5 C6 C9 177.0(5) .
C4 C5 C30 N31 -82.9(6) .
C4 C3 C20 N21 88.1(7) .
C4 C3 C2 C7 178.1(6) .
C4 C3 C2 C1 -1.5(8) .
O41 S40 C44 F47 175.4(5) .
O41 S40 C44 F46 -63.6(6) .
O41 S40 C44 F45 57.7(6) .
C33 C34 C37 O38 -14.0(7) .
C33 C34 C37 O39 166.8(5) .
C17 C14 C15 C16 177.4(5) .
C17 C14 C13 C12 -177.4(5) .
C5 C4 C3 C20 174.0(5) .
C5 C4 C3 C2 -1.0(8) .
C5 C6 C1 C10 -177.9(4) .
C5 C6 C1 C2 2.7(8) .
C6 C5 C30 N31 104.5(5) .
C6 C1 C2 C7 -179.0(6) .
C6 C1 C2 C3 0.6(8) .
C14 C15 C16 N11 1.9(8) .
C35 C34 C37 O38 163.2(5) .
C35 C34 C37 O39 -16.1(7) .
C15 C14 C13 C12 2.2(8) .
C12 N11 C16 C15 -1.7(8) .
C12 N11 C10 C1 13.2(9) .
C16 N11 C12 C13 1.6(8) .
C16 N11 C10 C1 -171.4(6) .
C10 N11 C12 C13 176.8(6) .
C10 N11 C16 C15 -177.1(6) .
C10 C1 C2 C7 1.6(9) .
C10 C1 C2 C3 -178.9(5) .
C3 C4 C5 C6 4.4(7) .
C3 C4 C5 C30 -168.2(5) .
C3 C20 N21 C22 37.2(8) .
C3 C20 N21 C26 -149.1(6) .
O42 S40 C44 F47 -62.3(6) .
O42 S40 C44 F46 58.7(7) .
O42 S40 C44 F45 -180.0(6) .
C30 N31 C32 C33 -172.0(5) .
C30 N31 C36 C35 173.5(6) .
C30 C5 C6 C1 167.2(4) .
C30 C5 C6 C9 -10.7(7) .
C32 N31 C30 C5 -41.9(7) .
C32 N31 C36 C35 -2.0(9) .
C32 C33 C34 C35 -2.7(8) .
C32 C33 C34 C37 174.4(5) .
C13 C14 C15 C16 -2.2(8) .
C20 C3 C2 C7 3.2(9) .
C20 C3 C2 C1 -176.4(5) .
C20 N21 C22 C23 172.4(6) .
C20 N21 C26 C25 -172.5(6) .
C34 C33 C32 N31 -0.9(9) .
C34 C35 C36 N31 -1.7(10) .
C36 N31 C30 C5 142.7(5) .
C36 N31 C32 C33 3.3(8) .
C36 C35 C34 C33 4.0(9) .
C36 C35 C34 C37 -173.2(5) .
C22 C23 C24 C25 1.6(9) .
C22 C23 C24 C27 -176.3(5) .
C22 N21 C26 C25 1.2(10) .
C24 C23 C22 N21 -0.4(9) .
C24 C25 C26 N21 0.1(10) .
C26 C25 C24 C23 -1.4(9) .
C26 C25 C24 C27 176.6(6) .
C26 N21 C22 C23 -1.0(10) .
C9 C6 C1 C10 0.0(8) .
C9 C6 C1 C2 -179.5(5) .
C2 C3 C20 N21 -96.9(6) .
F54A C52A S48A O51A 63.2(12) .
F54A C52A S48A O49A 179.3(10) .
F54A C52A S48A O50A -55.7(12) .
F53A C52A S48A O51A 179.4(10) .
F53A C52A S48A O49A -64.5(12) .
F53A C52A S48A O50A 60.4(11) .
F55A C52A S48A O51A -57.9(12) .
F55A C52A S48A O49A 58.2(12) .
F55A C52A S48A O50A -176.8(10) .

loop_
_exptl_oxdiff_crystal_face_indexfrac_h
_exptl_oxdiff_crystal_face_indexfrac_k
_exptl_oxdiff_crystal_face_indexfrac_l
_exptl_oxdiff_crystal_face_x
_exptl_oxdiff_crystal_face_y
_exptl_oxdiff_crystal_face_z
11.9997 -3.9991 -1.0004 -0.2647 0.7894 -0.5964
5.9997 12.0006 -3.9996 -0.9101 0.3225 0.3401
3.9998 8.9992 4.0004 0.2773 0.7708 0.4925
-0.0000 -5.0009 5.9999 0.9230 0.4110 -0.0767
-4.0000 14.9995 -0.9993 -0.3880 -0.1647 0.8882
4.0000 -14.9995 0.9993 0.3880 0.1647 -0.8882
-3.0000 5.9986 6.0004 0.7393 0.3446 0.5999
-1.9998 -15.9994 -1.0007 0.2455 -0.4782 -0.8303
10.9996 8.0003 0.0002 -0.3700 0.9744 0.1073
2.9998 15.9995 1.0007 -0.2635 0.5557 0.8011
-11.9996 1.9992 1.0003 0.3079 -0.8197 0.4893
1.0000 1.0011 -6.0001 -0.8546 -0.3939 -0.1667

loop_
_smtbx_masks_void_nr
_smtbx_masks_void_average_x
_smtbx_masks_void_average_y
_smtbx_masks_void_average_z
_smtbx_masks_void_volume
_smtbx_masks_void_count_electrons
_smtbx_masks_void_content
1 0.000 0.000 -0.693 492.8 141.4 '14x water'
2 0.000 0.500 -0.815 492.8 141.4 '14x water'
3 0.319 0.208 0.635 44.8 11.4 '1x water'
4 0.319 0.292 0.135 44.8 11.7 '1x water'
5 0.681 0.708 0.865 44.8 12.4 '1x water'
6 0.681 0.792 0.365 44.8 12.7 '1x water'
